data_4511735
loop_
_publ_author_name
'Kundu, Tanaya'
'Jana, Ajay Kumar'
'Natarajan, Srinivasan'

_publ_section_title
;
 Stepwise Crystallization: Illustrative Examples of the Use of
 Metalloligands [Cu6(mna)6]6--and [Ag6(Hmna)2(mna)4]4--(H2mna= 2-Mercapto
 Nicotinic Acid) in the Formation of Heterometallic Two- and
 Three-Dimensional Assemblies withbrucite,pcu, andsqlTopologies
;
_journal_issue 9
_journal_name_full 'Crystal Growth &amp; Design'
_journal_page_first 4531
_journal_paper_doi 10.1021/cg500632d
_journal_volume 14
_journal_year 2014
_chemical_formula_moiety 'C18 H24 Cu3 Mn2 N3 O16 S3'
_chemical_formula_sum 'C18 H24 Cu3 Mn2 N3 O16 S3'
_chemical_formula_weight 935.08
_chemical_name_common 'Cu,Mn-2mercaptonicotinic acid red'
_chemical_name_systematic
;
 ?
;
_space_group_IT_number 2
_symmetry_cell_setting triclinic
_symmetry_space_group_name_Hall '-P 1'
_symmetry_space_group_name_H-M 'P -1'
_atom_sites_solution_hydrogens geom
_atom_sites_solution_primary direct
_atom_sites_solution_secondary difmap
_audit_creation_method SHELXL-97
_cell_angle_alpha 97.148(4)
_cell_angle_beta 108.384(5)
_cell_angle_gamma 119.315(5)
_cell_formula_units_Z 2
_cell_length_a 12.3484(6)
_cell_length_b 12.4660(5)
_cell_length_c 14.0980(8)
_cell_measurement_reflns_used 6657
_cell_measurement_temperature 120(2)
_cell_measurement_theta_max 26.00
_cell_measurement_theta_min 2.66
_cell_volume 1690.7(2)
_computing_cell_refinement 'CrysAlisPro CCD (Oxford Diffraction, 2009)'
_computing_data_collection 'CrysAlisPro CCD (Oxford Diffraction, 2009)'
_computing_data_reduction 'CrysAlisPro RED (Oxford Diffraction, 2009)'
_computing_molecular_graphics 'Ortep-3 (Farrugia, 1997) and CAMERON (Watkin et al., 1993)'
_computing_publication_material 'WinGX (Farrugia, 1999)'
_computing_structure_refinement 'SHELXL-97 (Sheldrick, 1997)'
_computing_structure_solution 'SHELXL-97 (Sheldrick, 1997)'
_diffrn_ambient_temperature 120(2)
_diffrn_measured_fraction_theta_full 0.999
_diffrn_measured_fraction_theta_max 0.999
_diffrn_measurement_device_type 'Oxford Xcalibur,Eos(Nova) CCD detector'
_diffrn_measurement_method 'f\w scans'
_diffrn_radiation_monochromator graphite
_diffrn_radiation_source 'Enhance (Mo) X-ray Source'
_diffrn_radiation_type MoK\a
_diffrn_radiation_wavelength 0.71073
_diffrn_reflns_av_R_equivalents 0.0396
_diffrn_reflns_av_sigmaI/netI 0.0343
_diffrn_reflns_limit_h_max 15
_diffrn_reflns_limit_h_min -15
_diffrn_reflns_limit_k_max 15
_diffrn_reflns_limit_k_min -15
_diffrn_reflns_limit_l_max 17
_diffrn_reflns_limit_l_min -17
_diffrn_reflns_number 28992
_diffrn_reflns_theta_full 26.00
_diffrn_reflns_theta_max 26.00
_diffrn_reflns_theta_min 2.66
_exptl_absorpt_coefficient_mu 2.836
_exptl_absorpt_correction_T_max 0.753
_exptl_absorpt_correction_T_min 0.660
_exptl_absorpt_correction_type multi-scan
_exptl_absorpt_process_details 'CrysAlis RED (Oxford Diffraction,2009)'
_exptl_crystal_colour 'dark red'
_exptl_crystal_density_diffrn 1.837
_exptl_crystal_density_method 'not measured'
_exptl_crystal_description block
_exptl_crystal_F_000 932
_exptl_crystal_size_max 0.15
_exptl_crystal_size_mid 0.15
_exptl_crystal_size_min 0.10
_refine_diff_density_max 1.354
_refine_diff_density_min -0.802
_refine_diff_density_rms 0.094
_refine_ls_extinction_method none
_refine_ls_goodness_of_fit_ref 1.031
_refine_ls_hydrogen_treatment mixed
_refine_ls_matrix_type full
_refine_ls_number_parameters 460
_refine_ls_number_reflns 6657
_refine_ls_number_restraints 15
_refine_ls_restrained_S_all 1.030
_refine_ls_R_factor_all 0.0382
_refine_ls_R_factor_gt 0.0338
_refine_ls_shift/su_max 0.001
_refine_ls_shift/su_mean 0.000
_refine_ls_structure_factor_coef Fsqd
_refine_ls_weighting_details 'calc w=1/[\s^2^(Fo^2^)+(0.0316P)^2^+3.9161P] where P=(Fo^2^+2Fc^2^)/3'
_refine_ls_weighting_scheme calc
_refine_ls_wR_factor_gt 0.0798
_refine_ls_wR_factor_ref 0.0829
_reflns_number_gt 5914
_reflns_number_total 6657
_reflns_threshold_expression >2sigma(I)
_cod_data_source_file cg500632d_si_002.cif
_cod_data_source_block Compound2
_cod_depositor_comments
;
The following automatic conversions were performed:

'_symmetry_cell_setting' value 'Triclinic' changed to 'triclinic'
according to
/usr/data/users/saulius/crontab/automatic-downloads/rss-feeds/ACS/lib/dictionaries/cif_core.dic
dictionary named 'cif_core.dic' version 2.4.2 from 2011-04-26.

Automatic conversion script
Id: cif_fix_values 2281 2013-09-26 08:29:07Z andrius 

 Adding full bibliography for 4511733--4511736.cif.
;
_cod_original_cell_volume 1690.65(14)
_cod_original_sg_symbol_H-M P-1
_cod_database_code 4511735

loop_
_symmetry_equiv_pos_as_xyz
'x, y, z'
'-x, -y, -z'

loop_
_atom_site_label
_atom_site_type_symbol
_atom_site_fract_x
_atom_site_fract_y
_atom_site_fract_z
_atom_site_U_iso_or_equiv
_atom_site_adp_type
_atom_site_occupancy
_atom_site_symmetry_multiplicity
_atom_site_calc_flag
_atom_site_refinement_flags
Cu1 Cu 1.09316(4) 0.42791(4) 0.58510(3) 0.01597(10) Uani 1 1 d .
Cu2 Cu 0.83913(4) 0.31478(4) 0.41109(3) 0.01748(10) Uani 1 1 d .
Cu3 Cu 1.10148(4) 0.50696(4) 0.40835(3) 0.01688(10) Uani 1 1 d .
Mn1 Mn 1.11058(5) 0.01112(5) 0.10698(4) 0.01201(11) Uani 1 1 d .
Mn2 Mn 1.25358(5) 0.31832(5) 0.05971(4) 0.01950(12) Uani 1 1 d .
S1 S 0.96085(8) 0.28992(8) 0.33229(6) 0.01571(17) Uani 1 1 d .
S2 S 0.94951(8) 0.36372(8) 0.66347(6) 0.01522(17) Uani 1 1 d .
S3 S 1.29938(8) 0.62158(8) 0.65959(6) 0.01462(16) Uani 1 1 d .
O1 O 1.0758(2) 0.1269(2) 0.20693(18) 0.0170(5) Uani 1 1 d .
O2 O 0.8625(3) -0.0158(3) 0.18659(19) 0.0289(6) Uani 1 1 d .
O3 O 0.8970(2) 0.1041(2) 0.78120(18) 0.0176(5) Uani 1 1 d .
O4 O 0.7801(3) 0.1895(3) 0.7999(2) 0.0307(6) Uani 1 1 d .
O5 O 1.6198(3) 0.6562(2) 0.7842(2) 0.0306(6) Uani 1 1 d .
O6 O 1.6683(2) 0.8535(2) 0.78334(18) 0.0210(5) Uani 1 1 d .
O7 O 1.1547(3) -0.1174(3) 0.0281(2) 0.0221(6) Uani 1 1 d .
O8 O 1.1131(2) 0.1126(2) -0.00541(18) 0.0144(5) Uani 1 1 d .
O9 O 1.1160(3) 0.3317(3) 0.1260(2) 0.0274(6) Uani 1 1 d D
O10 O 1.3908(4) 0.5313(3) 0.1103(3) 0.0509(9) Uani 1 1 d D
O11 O 1.1519(3) 0.3369(3) -0.0882(3) 0.0376(8) Uani 1 1 d .
O12 O 1.4007(3) 0.3021(3) 0.0057(2) 0.0409(7) Uani 1 1 d D
O13 O 1.4452(4) 0.1135(5) 0.0722(3) 0.0684(11) Uani 1 1 d D
O14 O 0.6449(3) -0.2056(3) 0.2039(2) 0.0358(7) Uani 1 1 d .
O15 O 0.7551(6) 0.3414(6) 0.0635(4) 0.112(2) Uani 1 1 d .
O16 O 1.0282(5) 0.4943(4) 0.1028(3) 0.0639(11) Uani 1 1 d D
N1 N 1.0967(3) 0.2769(3) 0.5169(2) 0.0156(6) Uani 1 1 d .
N2 N 0.7562(3) 0.1752(3) 0.4761(2) 0.0181(6) Uani 1 1 d .
N3 N 1.3048(3) 0.5760(3) 0.4707(2) 0.0171(6) Uani 1 1 d .
C1 C 1.0387(3) 0.2244(3) 0.4102(2) 0.0132(6) Uani 1 1 d .
C2 C 1.0406(3) 0.1215(3) 0.3609(2) 0.0136(6) Uani 1 1 d .
C3 C 1.1017(3) 0.0714(3) 0.4232(3) 0.0183(7) Uani 1 1 d .
H3 H 1.1027 0.0019 0.3920 0.022 Uiso 1 1 calc R
C4 C 1.1616(3) 0.1262(3) 0.5332(3) 0.0183(7) Uani 1 1 d .
H4 H 1.2040 0.0946 0.5767 0.022 Uiso 1 1 calc R
C5 C 1.1567(3) 0.2284(3) 0.5764(3) 0.0177(7) Uani 1 1 d .
H5 H 1.1969 0.2651 0.6499 0.021 Uiso 1 1 calc R
C6 C 0.9865(3) 0.0728(3) 0.2422(3) 0.0152(7) Uani 1 1 d .
C7 C 0.6501(4) 0.0536(3) 0.4125(3) 0.0216(7) Uani 1 1 d .
H7 H 0.6155 0.0354 0.3394 0.026 Uiso 1 1 calc R
C8 C 0.5904(4) -0.0455(3) 0.4510(3) 0.0234(8) Uani 1 1 d .
H8 H 0.5163 -0.1289 0.4051 0.028 Uiso 1 1 calc R
C9 C 0.6430(4) -0.0180(3) 0.5598(3) 0.0213(7) Uani 1 1 d .
H9 H 0.6047 -0.0834 0.5878 0.026 Uiso 1 1 calc R
C10 C 0.7524(3) 0.1065(3) 0.6266(3) 0.0159(7) Uani 1 1 d .
C11 C 0.8077(3) 0.2031(3) 0.5815(3) 0.0151(6) Uani 1 1 d .
C12 C 0.8138(3) 0.1367(3) 0.7453(3) 0.0166(7) Uani 1 1 d .
C13 C 1.3820(3) 0.6245(3) 0.5765(2) 0.0143(6) Uani 1 1 d .
C14 C 1.5228(3) 0.6758(3) 0.6207(3) 0.0158(7) Uani 1 1 d .
C15 C 1.5828(4) 0.6742(3) 0.5531(3) 0.0219(7) Uani 1 1 d .
H15 H 1.6763 0.7072 0.5808 0.026 Uiso 1 1 calc R
C16 C 1.5037(4) 0.6234(3) 0.4440(3) 0.0236(8) Uani 1 1 d .
H16 H 1.5427 0.6214 0.3976 0.028 Uiso 1 1 calc R
C17 C 1.3661(4) 0.5760(3) 0.4066(3) 0.0207(7) Uani 1 1 d .
H17 H 1.3126 0.5422 0.3336 0.025 Uiso 1 1 calc R
C18 C 1.6106(3) 0.7334(3) 0.7397(3) 0.0190(7) Uani 1 1 d .
H8A H 1.133(4) 0.098(4) -0.044(3) 0.025(12) Uiso 1 1 d .
H11B H 1.195(5) 0.383(5) -0.108(4) 0.038(15) Uiso 1 1 d .
H11A H 1.078(6) 0.264(5) -0.130(4) 0.052(16) Uiso 1 1 d .
H7A H 1.173(6) -0.156(6) 0.081(5) 0.073(18) Uiso 1 1 d .
H7B H 1.092(7) -0.164(6) -0.008(5) 0.07(2) Uiso 1 1 d .
H9A H 1.116(6) 0.293(5) 0.179(3) 0.077(19) Uiso 1 1 d D
H9B H 1.106(8) 0.402(5) 0.140(5) 0.13(3) Uiso 1 1 d D
H10A H 1.348(6) 0.575(6) 0.117(6) 0.15(4) Uiso 1 1 d D
H10B H 1.485(3) 0.585(6) 0.161(5) 0.14(3) Uiso 1 1 d D
H12A H 1.373(8) 0.287(8) -0.0680(14) 0.171 Uiso 1 1 d D
H12B H 1.483(6) 0.386(4) 0.046(5) 0.171 Uiso 1 1 d D
H13A H 1.419(8) 0.123(9) 0.128(4) 0.171 Uiso 1 1 d D
H13B H 1.542(3) 0.147(9) 0.104(6) 0.171 Uiso 1 1 d D
H16A H 1.099(6) 0.573(5) 0.161(5) 0.171 Uiso 1 1 d D
H16B H 0.947(5) 0.495(8) 0.076(7) 0.171 Uiso 1 1 d D

loop_
_atom_site_aniso_label
_atom_site_aniso_U_11
_atom_site_aniso_U_22
_atom_site_aniso_U_33
_atom_site_aniso_U_23
_atom_site_aniso_U_13
_atom_site_aniso_U_12
Cu1 0.0157(2) 0.0180(2) 0.0105(2) 0.00273(15) 0.00389(17) 0.00861(18)
Cu2 0.0197(2) 0.0225(2) 0.0113(2) 0.00446(16) 0.00360(17) 0.01470(19)
Cu3 0.0187(2) 0.0169(2) 0.0107(2) 0.00339(15) 0.00224(17) 0.00988(18)
Mn1 0.0108(2) 0.0148(2) 0.0094(2) 0.00286(18) 0.00286(19) 0.0077(2)
Mn2 0.0130(3) 0.0183(3) 0.0195(3) 0.0083(2) 0.0033(2) 0.0055(2)
S1 0.0182(4) 0.0169(4) 0.0102(4) 0.0031(3) 0.0027(3) 0.0110(3)
S2 0.0171(4) 0.0168(4) 0.0097(4) 0.0044(3) 0.0041(3) 0.0092(3)
S3 0.0138(4) 0.0183(4) 0.0095(4) 0.0037(3) 0.0026(3) 0.0093(3)
O1 0.0231(13) 0.0186(12) 0.0156(12) 0.0073(9) 0.0124(10) 0.0131(11)
O2 0.0166(13) 0.0406(16) 0.0165(13) -0.0023(11) 0.0057(11) 0.0110(12)
O3 0.0172(12) 0.0218(12) 0.0176(12) 0.0094(10) 0.0071(10) 0.0131(10)
O4 0.0477(18) 0.0461(17) 0.0244(14) 0.0189(12) 0.0204(13) 0.0391(15)
O5 0.0262(14) 0.0233(14) 0.0192(13) 0.0034(11) -0.0043(11) 0.0081(12)
O6 0.0140(12) 0.0191(13) 0.0169(12) -0.0027(10) -0.0006(10) 0.0071(10)
O7 0.0223(15) 0.0252(14) 0.0169(13) 0.0021(12) 0.0049(12) 0.0154(13)
O8 0.0145(12) 0.0181(12) 0.0102(11) 0.0037(9) 0.0059(10) 0.0088(10)
O9 0.0369(16) 0.0233(14) 0.0276(14) 0.0126(11) 0.0179(13) 0.0174(13)
O10 0.0330(18) 0.0259(16) 0.072(3) 0.0209(16) 0.0159(18) 0.0055(15)
O11 0.0229(16) 0.0296(17) 0.0364(18) 0.0197(15) 0.0022(15) 0.0035(14)
O12 0.0196(14) 0.057(2) 0.0326(16) 0.0137(15) 0.0128(13) 0.0123(14)
O13 0.068(3) 0.089(3) 0.067(3) 0.021(2) 0.042(2) 0.050(3)
O14 0.0363(16) 0.0473(18) 0.0270(15) 0.0147(13) 0.0140(13) 0.0250(15)
O15 0.099(4) 0.123(4) 0.076(3) 0.005(3) 0.048(3) 0.037(4)
O16 0.102(3) 0.071(3) 0.036(2) 0.0120(17) 0.021(2) 0.067(3)
N1 0.0152(14) 0.0191(14) 0.0121(13) 0.0047(11) 0.0061(12) 0.0095(12)
N2 0.0183(14) 0.0210(15) 0.0145(14) 0.0045(11) 0.0036(12) 0.0131(13)
N3 0.0173(14) 0.0159(14) 0.0113(13) 0.0031(11) 0.0024(12) 0.0075(12)
C1 0.0104(15) 0.0159(16) 0.0131(15) 0.0060(12) 0.0059(13) 0.0065(13)
C2 0.0113(15) 0.0168(16) 0.0136(16) 0.0054(12) 0.0073(13) 0.0074(13)
C3 0.0203(17) 0.0218(17) 0.0200(17) 0.0079(14) 0.0121(15) 0.0144(15)
C4 0.0181(17) 0.0284(19) 0.0181(17) 0.0140(14) 0.0098(15) 0.0169(16)
C5 0.0136(16) 0.0257(18) 0.0099(15) 0.0065(13) 0.0046(13) 0.0086(14)
C6 0.0194(17) 0.0205(17) 0.0145(16) 0.0061(13) 0.0084(14) 0.0162(15)
C7 0.0204(18) 0.0240(18) 0.0169(17) 0.0022(14) 0.0014(15) 0.0153(16)
C8 0.0195(18) 0.0178(17) 0.0258(19) 0.0000(14) 0.0016(15) 0.0122(15)
C9 0.0209(18) 0.0204(18) 0.0272(19) 0.0095(15) 0.0100(16) 0.0146(15)
C10 0.0148(16) 0.0186(16) 0.0194(17) 0.0075(13) 0.0053(14) 0.0137(14)
C11 0.0161(16) 0.0191(16) 0.0136(16) 0.0055(13) 0.0047(14) 0.0133(14)
C12 0.0153(16) 0.0174(16) 0.0189(17) 0.0079(13) 0.0073(14) 0.0102(14)
C13 0.0178(16) 0.0119(15) 0.0136(16) 0.0058(12) 0.0063(14) 0.0085(14)
C14 0.0143(16) 0.0103(15) 0.0151(16) 0.0024(12) 0.0034(14) 0.0042(13)
C15 0.0168(17) 0.0173(17) 0.0262(19) 0.0062(14) 0.0112(16) 0.0051(15)
C16 0.0254(19) 0.0170(17) 0.0228(19) 0.0051(14) 0.0149(16) 0.0059(15)
C17 0.0263(19) 0.0194(17) 0.0088(15) 0.0028(13) 0.0050(14) 0.0099(15)
C18 0.0118(16) 0.0216(18) 0.0176(17) 0.0048(14) 0.0048(14) 0.0068(14)

loop_
_atom_type_symbol
_atom_type_description
_atom_type_scat_dispersion_real
_atom_type_scat_dispersion_imag
_atom_type_scat_source
Cu Cu 0.3201 1.2651 'International Tables Vol C Tables 4.2.6.8 and 6.1.1.4'
Mn Mn 0.3368 0.7283 'International Tables Vol C Tables 4.2.6.8 and 6.1.1.4'
S S 0.1246 0.1234 'International Tables Vol C Tables 4.2.6.8 and 6.1.1.4'
O O 0.0106 0.0060 'International Tables Vol C Tables 4.2.6.8 and 6.1.1.4'
N N 0.0061 0.0033 'International Tables Vol C Tables 4.2.6.8 and 6.1.1.4'
C C 0.0033 0.0016 'International Tables Vol C Tables 4.2.6.8 and 6.1.1.4'
H H 0.0000 0.0000 'International Tables Vol C Tables 4.2.6.8 and 6.1.1.4'

loop_
_geom_angle_atom_site_label_1
_geom_angle_atom_site_label_2
_geom_angle_atom_site_label_3
_geom_angle
_geom_angle_site_symmetry_1
_geom_angle_site_symmetry_3
N1 Cu1 S2 111.02(8) . .
N1 Cu1 S3 113.91(8) . .
S2 Cu1 S3 122.42(3) . .
N1 Cu1 Cu2 86.42(8) . .
S2 Cu1 Cu2 79.02(3) . .
S3 Cu1 Cu2 136.60(3) . .
N1 Cu1 Cu3 87.80(8) . .
S2 Cu1 Cu3 137.29(3) . .
S3 Cu1 Cu3 78.49(2) . .
Cu2 Cu1 Cu3 63.757(15) . .
N1 Cu1 Cu2 143.50(8) . 2_766
S2 Cu1 Cu2 104.04(3) . 2_766
S3 Cu1 Cu2 49.82(2) . 2_766
Cu2 Cu1 Cu2 90.614(18) . 2_766
Cu3 Cu1 Cu2 58.735(14) . 2_766
N1 Cu1 Cu3 140.54(8) . 2_766
S2 Cu1 Cu3 49.42(2) . 2_766
S3 Cu1 Cu3 104.53(3) . 2_766
Cu2 Cu1 Cu3 58.481(14) . 2_766
Cu3 Cu1 Cu3 91.470(16) . 2_766
Cu2 Cu1 Cu3 61.381(15) 2_766 2_766
N2 Cu2 S3 112.37(8) . 2_766
N2 Cu2 S1 114.47(8) . .
S3 Cu2 S1 121.41(3) 2_766 .
N2 Cu2 Cu3 86.34(8) . 2_766
S3 Cu2 Cu3 79.12(2) 2_766 2_766
S1 Cu2 Cu3 135.89(3) . 2_766
N2 Cu2 Cu1 87.81(8) . .
S3 Cu2 Cu1 135.93(3) 2_766 .
S1 Cu2 Cu1 78.78(3) . .
Cu3 Cu2 Cu1 62.885(16) 2_766 .
N2 Cu2 Cu1 142.27(8) . 2_766
S3 Cu2 Cu1 50.37(2) 2_766 2_766
S1 Cu2 Cu1 101.79(3) . 2_766
Cu3 Cu2 Cu1 59.278(14) 2_766 2_766
Cu1 Cu2 Cu1 89.386(18) . 2_766
N2 Cu2 Cu3 142.61(8) . .
S3 Cu2 Cu3 103.62(3) 2_766 .
S1 Cu2 Cu3 48.55(2) . .
Cu3 Cu2 Cu3 90.856(18) 2_766 .
Cu1 Cu2 Cu3 58.308(15) . .
Cu1 Cu2 Cu3 59.836(14) 2_766 .
N3 Cu3 S1 113.84(8) . .
N3 Cu3 S2 114.58(8) . 2_766
S1 Cu3 S2 120.50(3) . 2_766
N3 Cu3 Cu2 87.80(8) . 2_766
S1 Cu3 Cu2 134.43(3) . 2_766
S2 Cu3 Cu2 79.31(2) 2_766 2_766
N3 Cu3 Cu1 87.63(8) . .
S1 Cu3 Cu1 78.62(3) . .
S2 Cu3 Cu1 134.87(3) 2_766 .
Cu2 Cu3 Cu1 61.986(15) 2_766 .
N3 Cu3 Cu1 143.40(8) . 2_766
S1 Cu3 Cu1 100.98(3) . 2_766
S2 Cu3 Cu1 49.79(2) 2_766 2_766
Cu2 Cu3 Cu1 58.634(15) 2_766 2_766
Cu1 Cu3 Cu1 88.530(16) . 2_766
N3 Cu3 Cu2 141.96(8) . .
S1 Cu3 Cu2 48.71(2) . .
S2 Cu3 Cu2 102.02(3) 2_766 .
Cu2 Cu3 Cu2 89.144(18) 2_766 .
Cu1 Cu3 Cu2 57.934(15) . .
Cu1 Cu3 Cu2 58.783(14) 2_766 .
O8 Mn1 O1 94.20(9) . .
O8 Mn1 O8 83.66(9) . 2_755
O1 Mn1 O8 88.44(9) . 2_755
O8 Mn1 O6 96.17(9) . 2_866
O1 Mn1 O6 86.54(9) . 2_866
O8 Mn1 O6 174.95(9) 2_755 2_866
O8 Mn1 O7 95.06(10) . .
O1 Mn1 O7 170.45(10) . .
O8 Mn1 O7 94.92(10) 2_755 .
O6 Mn1 O7 90.12(10) 2_866 .
O8 Mn1 O3 177.36(9) . 2_756
O1 Mn1 O3 87.92(8) . 2_756
O8 Mn1 O3 94.83(8) 2_755 2_756
O6 Mn1 O3 85.52(9) 2_866 2_756
O7 Mn1 O3 82.89(9) . 2_756
O8 Mn1 Mn1 42.48(6) . 2_755
O1 Mn1 Mn1 91.72(6) . 2_755
O8 Mn1 Mn1 41.19(6) 2_755 2_755
O6 Mn1 Mn1 138.42(7) 2_866 2_755
O7 Mn1 Mn1 96.70(8) . 2_755
O3 Mn1 Mn1 135.98(6) 2_756 2_755
O8 Mn2 O5 101.73(9) . 2_866
O8 Mn2 O11 90.31(11) . .
O5 Mn2 O11 167.96(12) 2_866 .
O8 Mn2 O10 174.06(12) . .
O5 Mn2 O10 84.07(12) 2_866 .
O11 Mn2 O10 83.90(14) . .
O8 Mn2 O9 89.93(9) . .
O5 Mn2 O9 87.32(11) 2_866 .
O11 Mn2 O9 92.49(12) . .
O10 Mn2 O9 91.60(12) . .
O8 Mn2 O12 89.78(11) . .
O5 Mn2 O12 87.93(11) 2_866 .
O11 Mn2 O12 92.43(13) . .
O10 Mn2 O12 89.19(13) . .
O9 Mn2 O12 175.07(11) . .
C1 S1 Cu3 106.63(11) . .
C1 S1 Cu2 104.20(10) . .
Cu3 S1 Cu2 82.74(3) . .
C11 S2 Cu3 104.62(11) . 2_766
C11 S2 Cu1 106.48(11) . .
Cu3 S2 Cu1 80.78(3) 2_766 .
C13 S3 Cu2 106.20(11) . 2_766
C13 S3 Cu1 106.80(11) . .
Cu2 S3 Cu1 79.81(3) 2_766 .
C6 O1 Mn1 121.0(2) . .
C12 O3 Mn1 125.6(2) . 2_756
C18 O5 Mn2 133.4(2) . 2_866
C18 O6 Mn1 123.7(2) . 2_866
Mn2 O8 Mn1 115.41(11) . .
Mn2 O8 Mn1 131.18(11) . 2_755
Mn1 O8 Mn1 96.34(9) . 2_755
C5 N1 C1 118.9(3) . .
C5 N1 Cu1 121.0(2) . .
C1 N1 Cu1 120.1(2) . .
C11 N2 C7 119.6(3) . .
C11 N2 Cu2 120.8(2) . .
C7 N2 Cu2 119.6(2) . .
C13 N3 C17 118.5(3) . .
C13 N3 Cu3 121.0(2) . .
C17 N3 Cu3 120.5(2) . .
N1 C1 C2 121.5(3) . .
N1 C1 S1 118.6(2) . .
C2 C1 S1 119.9(2) . .
C3 C2 C1 119.0(3) . .
C3 C2 C6 120.5(3) . .
C1 C2 C6 120.4(3) . .
C2 C3 C4 119.2(3) . .
C5 C4 C3 118.6(3) . .
N1 C5 C4 122.8(3) . .
O2 C6 O1 125.1(3) . .
O2 C6 C2 119.6(3) . .
O1 C6 C2 115.2(3) . .
N2 C7 C8 122.6(3) . .
C7 C8 C9 118.4(3) . .
C10 C9 C8 119.9(3) . .
C9 C10 C11 118.5(3) . .
C9 C10 C12 120.4(3) . .
C11 C10 C12 121.1(3) . .
N2 C11 C10 121.0(3) . .
N2 C11 S2 118.6(2) . .
C10 C11 S2 120.4(2) . .
O4 C12 O3 125.1(3) . .
O4 C12 C10 119.1(3) . .
O3 C12 C10 115.8(3) . .
N3 C13 C14 121.7(3) . .
N3 C13 S3 117.9(2) . .
C14 C13 S3 120.3(2) . .
C15 C14 C13 118.5(3) . .
C15 C14 C18 119.7(3) . .
C13 C14 C18 121.8(3) . .
C14 C15 C16 120.1(3) . .
C17 C16 C15 117.9(3) . .
N3 C17 C16 123.2(3) . .
O5 C18 O6 126.5(3) . .
O5 C18 C14 116.0(3) . .
O6 C18 C14 117.5(3) . .

loop_
_geom_bond_atom_site_label_1
_geom_bond_atom_site_label_2
_geom_bond_distance
_geom_bond_site_symmetry_2
Cu1 N1 2.031(3) .
Cu1 S2 2.2525(9) .
Cu1 S3 2.2535(9) .
Cu1 Cu2 2.7929(6) .
Cu1 Cu3 2.8042(6) .
Cu1 Cu2 2.8798(6) 2_766
Cu1 Cu3 2.9114(6) 2_766
Cu2 N2 2.040(3) .
Cu2 S3 2.2357(9) 2_766
Cu2 S1 2.2389(9) .
Cu2 Cu3 2.7883(6) 2_766
Cu2 Cu1 2.8798(6) 2_766
Cu2 Cu3 2.9560(6) .
Cu3 N3 2.030(3) .
Cu3 S1 2.2334(9) .
Cu3 S2 2.2403(9) 2_766
Cu3 Cu2 2.7883(6) 2_766
Cu3 Cu1 2.9114(6) 2_766
Mn1 O8 2.146(2) .
Mn1 O1 2.176(2) .
Mn1 O8 2.201(2) 2_755
Mn1 O6 2.207(2) 2_866
Mn1 O7 2.212(3) .
Mn1 O3 2.254(2) 2_756
Mn1 Mn1 3.2386(10) 2_755
Mn2 O8 2.117(2) .
Mn2 O5 2.135(3) 2_866
Mn2 O11 2.175(3) .
Mn2 O10 2.189(3) .
Mn2 O9 2.242(3) .
Mn2 O12 2.262(3) .
S1 C1 1.768(3) .
S2 C11 1.768(3) .
S2 Cu3 2.2403(9) 2_766
S3 C13 1.772(3) .
S3 Cu2 2.2357(9) 2_766
O1 C6 1.272(4) .
O2 C6 1.246(4) .
O3 C12 1.268(4) .
O3 Mn1 2.254(2) 2_756
O4 C12 1.243(4) .
O5 C18 1.243(4) .
O5 Mn2 2.135(3) 2_866
O6 C18 1.256(4) .
O6 Mn1 2.207(2) 2_866
O8 Mn1 2.201(2) 2_755
N1 C5 1.339(4) .
N1 C1 1.350(4) .
N2 C11 1.338(4) .
N2 C7 1.339(4) .
N3 C13 1.346(4) .
N3 C17 1.350(4) .
C1 C2 1.394(4) .
C2 C3 1.383(5) .
C2 C6 1.504(4) .
C3 C4 1.391(5) .
C4 C5 1.378(5) .
C7 C8 1.375(5) .
C8 C9 1.383(5) .
C9 C10 1.379(5) .
C10 C11 1.407(5) .
C10 C12 1.511(5) .
C13 C14 1.396(5) .
C14 C15 1.382(5) .
C14 C18 1.515(5) .
C15 C16 1.388(5) .
C16 C17 1.375(5) .
